data_7227530
loop_
_publ_author_name
'Xu, Liang'
'Lei, Haitao'
'Zhang, Zongyao'
'Yao, Zhen'
'Li, Jianfeng'
'Yu, Zhiyong'
'Cao, Rui'

_publ_section_title
;
 The effect of the trans axial ligand of cobalt corroles on water
 oxidation activity in neutral aqueous solutions.
;
_journal_issue 15
_journal_name_full 'Physical chemistry chemical physics : PCCP'
_journal_page_first 9755
_journal_page_last 9761
_journal_paper_doi 10.1039/c6cp08495h
_journal_volume 19
_journal_year 2017
_chemical_formula_sum 'C49 H22 Co F15 N6 O2'
_chemical_formula_weight 1070.66
_chemical_name_systematic
; 
 ? 
;
_space_group_IT_number 15
_symmetry_cell_setting monoclinic
_symmetry_space_group_name_Hall '-C 2yc'
_symmetry_space_group_name_H-M 'C 1 2/c 1'
_atom_sites_solution_hydrogens geom
_atom_sites_solution_primary direct
_atom_sites_solution_secondary difmap
_audit_creation_method SHELXL-97
_audit_update_record
;
2016-12-12 deposited with the CCDC.
2017-01-24 downloaded from the CCDC.
;
_cell_angle_alpha 90.00
_cell_angle_beta 116.663(4)
_cell_angle_gamma 90.00
_cell_formula_units_Z 12
_cell_length_a 30.225(3)
_cell_length_b 16.6117(11)
_cell_length_c 31.830(2)
_cell_measurement_reflns_used 9976
_cell_measurement_temperature 300(2)
_cell_measurement_theta_max 22.77
_cell_measurement_theta_min 2.55
_cell_volume 14282(2)
_computing_cell_refinement 'Bruker SAINT'
_computing_data_collection 'Bruker APEX2'
_computing_data_reduction 'Bruker SAINT'
_computing_molecular_graphics 'Bruker SHELXTL'
_computing_publication_material 'Bruker SHELXTL'
_computing_structure_refinement 'SHELXL-97 (Sheldrick, 2008)'
_computing_structure_solution 'SHELXS-97 (Sheldrick, 2008)'
_diffrn_ambient_temperature 300(2)
_diffrn_measured_fraction_theta_full 0.994
_diffrn_measured_fraction_theta_max 0.994
_diffrn_measurement_device_type 'Bruker APEX-II CCD'
_diffrn_measurement_method '\f and \w scans'
_diffrn_radiation_monochromator graphite
_diffrn_radiation_source 'fine-focus sealed tube'
_diffrn_radiation_type MoK\a
_diffrn_radiation_wavelength 0.71073
_diffrn_reflns_av_R_equivalents 0.2010
_diffrn_reflns_av_sigmaI/netI 0.0587
_diffrn_reflns_limit_h_max 35
_diffrn_reflns_limit_h_min -35
_diffrn_reflns_limit_k_max 19
_diffrn_reflns_limit_k_min -19
_diffrn_reflns_limit_l_max 37
_diffrn_reflns_limit_l_min -37
_diffrn_reflns_number 202842
_diffrn_reflns_theta_full 24.71
_diffrn_reflns_theta_max 24.71
_diffrn_reflns_theta_min 2.40
_exptl_absorpt_coefficient_mu 0.466
_exptl_absorpt_correction_T_max 0.9126
_exptl_absorpt_correction_T_min 0.9126
_exptl_absorpt_correction_type multi-scan
_exptl_absorpt_process_details sadabs
_exptl_crystal_colour black
_exptl_crystal_density_diffrn 1.494
_exptl_crystal_density_method 'not measured'
_exptl_crystal_description block
_exptl_crystal_F_000 6432
_exptl_crystal_size_max 0.20
_exptl_crystal_size_mid 0.20
_exptl_crystal_size_min 0.20
_refine_diff_density_max 1.738
_refine_diff_density_min -0.485
_refine_diff_density_rms 0.113
_refine_ls_extinction_method none
_refine_ls_goodness_of_fit_ref 1.089
_refine_ls_hydrogen_treatment constr
_refine_ls_matrix_type full
_refine_ls_number_parameters 992
_refine_ls_number_reflns 12113
_refine_ls_number_restraints 0
_refine_ls_restrained_S_all 1.089
_refine_ls_R_factor_all 0.1465
_refine_ls_R_factor_gt 0.0994
_refine_ls_shift/su_max 0.003
_refine_ls_shift/su_mean 0.001
_refine_ls_structure_factor_coef Fsqd
_refine_ls_weighting_details 'calc w=1/[\s^2^(Fo^2^)+(0.1420P)^2^+109.5416P] where P=(Fo^2^+2Fc^2^)/3'
_refine_ls_weighting_scheme calc
_refine_ls_wR_factor_gt 0.2571
_refine_ls_wR_factor_ref 0.2980
_reflns_number_gt 8232
_reflns_number_total 12113
_reflns_threshold_expression >2sigma(I)
_cod_data_source_file c6cp08495h2.cif
_cod_data_source_block mo_xl0613_1_0m
_cod_depositor_comments
;
The following automatic conversions were performed:

'_symmetry_cell_setting' value 'Monoclinic' changed to 'monoclinic'
according to
/usr/data/users/saulius/crontab/automatic-downloads/rss-feeds/RSC/lib/dictionaries/cif_core.dic
dictionary named 'cif_core.dic' version 2.4.2 from 2011-04-26.

Automatic conversion script
Id: cif_fix_values 4268 2015-11-12 08:31:59Z antanas 

 Adding full bibliography for 7227530.cif.
;
_cod_original_cell_volume 14282.3(19)
_cod_original_sg_symbol_H-M C2/c
_cod_database_code 7227530

loop_
_symmetry_equiv_pos_as_xyz
'x, y, z'
'-x, y, -z+1/2'
'x+1/2, y+1/2, z'
'-x+1/2, y+1/2, -z+1/2'
'-x, -y, -z'
'x, -y, z-1/2'
'-x+1/2, -y+1/2, -z'
'x+1/2, -y+1/2, z-1/2'

loop_
_atom_site_label
_atom_site_type_symbol
_atom_site_fract_x
_atom_site_fract_y
_atom_site_fract_z
_atom_site_U_iso_or_equiv
_atom_site_adp_type
_atom_site_occupancy
_atom_site_symmetry_multiplicity
_atom_site_calc_flag
_atom_site_refinement_flags
C1 C 0.2780(2) 0.8703(4) 0.2844(2) 0.0422(16) Uani 1 1 d .
C2 C 0.2988(3) 0.8964(5) 0.3314(2) 0.0508(18) Uani 1 1 d .
H2 H 0.3323 0.8962 0.3525 0.061 Uiso 1 1 calc R
C3 C 0.2610(3) 0.9224(4) 0.3408(2) 0.0490(18) Uani 1 1 d .
H3 H 0.2643 0.9428 0.3692 0.059 Uiso 1 1 calc R
C4 C 0.2157(3) 0.9124(4) 0.2988(2) 0.0417(16) Uani 1 1 d .
C5 C 0.1657(3) 0.9255(4) 0.2879(2) 0.0418(16) Uani 1 1 d .
C6 C 0.1539(3) 0.9570(4) 0.3258(2) 0.0470(17) Uani 1 1 d .
C7 C 0.1586(3) 0.9103(5) 0.3630(3) 0.057(2) Uani 1 1 d .
C8 C 0.1443(4) 0.9365(7) 0.3961(3) 0.076(3) Uani 1 1 d .
C9 C 0.1258(4) 1.0122(9) 0.3928(4) 0.094(4) Uani 1 1 d .
C10 C 0.1210(4) 1.0607(7) 0.3572(4) 0.083(3) Uani 1 1 d .
C11 C 0.1354(3) 1.0342(6) 0.3235(3) 0.068(2) Uani 1 1 d .
C12 C 0.1262(2) 0.9089(4) 0.2440(2) 0.0411(16) Uani 1 1 d .
C13 C 0.0753(3) 0.9244(5) 0.2299(3) 0.0511(18) Uani 1 1 d .
H13 H 0.0616 0.9435 0.2489 0.061 Uiso 1 1 calc R
C14 C 0.0501(3) 0.9061(5) 0.1832(3) 0.0523(19) Uani 1 1 d .
H14 H 0.0162 0.9110 0.1647 0.063 Uiso 1 1 calc R
C15 C 0.0846(2) 0.8783(4) 0.1677(2) 0.0400(15) Uani 1 1 d .
C16 C 0.0758(2) 0.8561(4) 0.1222(2) 0.0416(16) Uani 1 1 d .
C17 C 0.0245(3) 0.8718(5) 0.0842(2) 0.0478(18) Uani 1 1 d .
C18 C 0.0109(3) 0.9477(6) 0.0658(3) 0.068(2) Uani 1 1 d .
C19 C -0.0363(4) 0.9666(6) 0.0320(3) 0.077(3) Uani 1 1 d .
C20 C -0.0714(3) 0.9062(8) 0.0161(3) 0.085(3) Uani 1 1 d .
C21 C -0.0593(3) 0.8316(7) 0.0335(4) 0.082(3) Uani 1 1 d .
C22 C -0.0123(3) 0.8134(6) 0.0669(3) 0.072(3) Uani 1 1 d .
C23 C 0.1109(2) 0.8264(4) 0.1087(2) 0.0429(16) Uani 1 1 d .
C24 C 0.1034(3) 0.8047(5) 0.0624(2) 0.0509(18) Uani 1 1 d .
H24 H 0.0736 0.8070 0.0352 0.061 Uiso 1 1 calc R
C25 C 0.1471(3) 0.7806(5) 0.0655(2) 0.0522(19) Uani 1 1 d .
H25 H 0.1528 0.7626 0.0407 0.063 Uiso 1 1 calc R
C26 C 0.1832(3) 0.7874(4) 0.1134(2) 0.0427(16) Uani 1 1 d .
C27 C 0.2355(3) 0.7734(4) 0.1322(2) 0.0445(16) Uani 1 1 d .
C28 C 0.2541(3) 0.7386(5) 0.1007(2) 0.0492(18) Uani 1 1 d .
C29 C 0.2460(3) 0.6606(5) 0.0852(3) 0.064(2) Uani 1 1 d .
C30 C 0.2634(4) 0.6289(6) 0.0556(4) 0.078(3) Uani 1 1 d .
C31 C 0.2917(3) 0.6757(8) 0.0416(3) 0.075(3) Uani 1 1 d .
C32 C 0.3015(3) 0.7518(7) 0.0561(3) 0.068(2) Uani 1 1 d .
C33 C 0.2833(3) 0.7835(6) 0.0847(3) 0.061(2) Uani 1 1 d .
C34 C 0.2693(2) 0.7914(4) 0.1788(3) 0.0438(16) Uani 1 1 d .
C35 C 0.3207(3) 0.7777(5) 0.2053(3) 0.0541(19) Uani 1 1 d .
H35 H 0.3413 0.7536 0.1943 0.065 Uiso 1 1 calc R
C36 C 0.3349(3) 0.8054(5) 0.2496(3) 0.055(2) Uani 1 1 d .
H36 H 0.3669 0.8044 0.2741 0.066 Uiso 1 1 calc R
C37 C 0.2922(2) 0.8364(4) 0.2517(2) 0.0416(16) Uani 1 1 d .
C38 C 0.2007(3) 0.6749(4) 0.2090(2) 0.0444(16) Uani 1 1 d .
H38 H 0.2106 0.6822 0.1855 0.053 Uiso 1 1 calc R
C39 C 0.2007(3) 0.5976(4) 0.2254(3) 0.0472(17) Uani 1 1 d .
H39 H 0.2108 0.5544 0.2131 0.057 Uiso 1 1 calc R
C40 C 0.1858(2) 0.5851(4) 0.2599(2) 0.0416(16) Uani 1 1 d .
C41 C 0.1714(3) 0.6527(4) 0.2773(2) 0.0444(16) Uani 1 1 d .
H41 H 0.1611 0.6471 0.3006 0.053 Uiso 1 1 calc R
C42 C 0.1729(3) 0.7263(4) 0.2596(2) 0.0427(16) Uani 1 1 d .
H42 H 0.1636 0.7705 0.2718 0.051 Uiso 1 1 calc R
C43 C 0.2024(3) 0.9783(5) 0.1456(3) 0.0552(19) Uani 1 1 d .
H43 H 0.2109 0.9354 0.1319 0.066 Uiso 1 1 calc R
C44 C 0.2012(3) 1.0568(5) 0.1277(3) 0.059(2) Uani 1 1 d .
H44 H 0.2089 1.0653 0.1028 0.071 Uiso 1 1 calc R
C45 C 0.1886(3) 1.1195(5) 0.1478(3) 0.058(2) Uani 1 1 d .
C46 C 0.1783(3) 1.1042(5) 0.1845(3) 0.071(2) Uani 1 1 d .
H46 H 0.1699 1.1460 0.1990 0.085 Uiso 1 1 calc R
C47 C 0.1804(3) 1.0267(5) 0.1998(3) 0.061(2) Uani 1 1 d .
H47 H 0.1734 1.0175 0.2250 0.074 Uiso 1 1 calc R
C48 C 0.1694(4) 0.4942(5) 0.3088(3) 0.066(2) Uani 1 1 d .
H48A H 0.1919 0.5181 0.3382 0.099 Uiso 1 1 calc R
H48B H 0.1678 0.4372 0.3129 0.099 Uiso 1 1 calc R
H48C H 0.1371 0.5173 0.2986 0.099 Uiso 1 1 calc R
C49 C 0.2014(5) 1.2184(6) 0.0997(4) 0.099(4) Uani 1 1 d .
H49A H 0.2354 1.2033 0.1102 0.149 Uiso 1 1 calc R
H49B H 0.1980 1.2754 0.0941 0.149 Uiso 1 1 calc R
H49C H 0.1811 1.1903 0.0711 0.149 Uiso 1 1 calc R
C50 C 0.9520(3) 0.7856(5) 0.1907(3) 0.056(2) Uani 1 1 d .
H50 H 0.9543 0.8414 0.1921 0.067 Uiso 1 1 calc R
C51 C 0.9216(3) 0.7406(5) 0.1530(3) 0.0535(19) Uani 1 1 d .
H51 H 0.8995 0.7607 0.1238 0.064 Uiso 1 1 calc R
C52 C 0.9290(2) 0.6582(4) 0.1658(2) 0.0444(17) Uani 1 1 d .
C53 C 0.9099(2) 0.5871(5) 0.1405(2) 0.0466(17) Uani 1 1 d .
C54 C 0.8728(3) 0.5958(5) 0.0901(2) 0.0537(19) Uani 1 1 d .
C55 C 0.8260(3) 0.6225(6) 0.0769(3) 0.069(2) Uani 1 1 d .
C56 C 0.7915(4) 0.6326(8) 0.0302(3) 0.089(3) Uani 1 1 d .
C57 C 0.8037(5) 0.6158(7) -0.0041(3) 0.084(3) Uani 1 1 d .
C58 C 0.8501(5) 0.5907(8) 0.0068(4) 0.102(4) Uani 1 1 d .
C59 C 0.8848(4) 0.5796(7) 0.0534(3) 0.080(3) Uani 1 1 d .
C60 C 0.9246(2) 0.5101(4) 0.1596(2) 0.0432(16) Uani 1 1 d .
C61 C 0.9061(3) 0.4338(5) 0.1359(3) 0.055(2) Uani 1 1 d .
H61 H 0.8815 0.4270 0.1053 0.066 Uiso 1 1 calc R
C62 C 0.9309(3) 0.3748(5) 0.1661(3) 0.0526(18) Uani 1 1 d .
H62 H 0.9266 0.3198 0.1601 0.063 Uiso 1 1 calc R
C63 C 0.9651(2) 0.4114(4) 0.2094(3) 0.0455(17) Uani 1 1 d .
C64 C 1.0000 0.3728(6) 0.2500 0.048(2) Uani 1 2 d S
C65 C 1.0000 0.2832(6) 0.2500 0.058(3) Uani 1 2 d S
C66 C 1.0178(3) 0.2386(5) 0.2240(3) 0.063(2) Uani 1 1 d .
C67 C 1.0178(4) 0.1558(5) 0.2235(5) 0.086(3) Uani 1 1 d .
C68 C 1.0000 0.1156(7) 0.2500 0.101(6) Uani 1 2 d S
C85 C 1.0488(3) 0.6318(5) 0.1930(3) 0.0531(19) Uani 1 1 d .
H85 H 1.0394 0.6822 0.1988 0.064 Uiso 1 1 calc R
C86 C 1.0688(3) 0.6265(5) 0.1621(3) 0.056(2) Uani 1 1 d .
H86 H 1.0731 0.6726 0.1477 0.068 Uiso 1 1 calc R
C87 C 1.0779(3) 0.4868(5) 0.1769(3) 0.057(2) Uani 1 1 d .
H87 H 1.0883 0.4361 0.1726 0.068 Uiso 1 1 calc R
C88 C 1.0582(3) 0.4965(4) 0.2072(3) 0.0503(18) Uani 1 1 d .
H88 H 1.0557 0.4513 0.2232 0.060 Uiso 1 1 calc R
C93 C 1.1041(5) 0.6031(7) 0.0941(4) 0.098(3) Uani 1 1 d .
H93A H 1.0724 0.6289 0.0785 0.148 Uiso 1 1 calc R
H93B H 1.1138 0.5834 0.0711 0.148 Uiso 1 1 calc R
H93C H 1.1282 0.6411 0.1143 0.148 Uiso 1 1 calc R
C95 C 1.0827(3) 0.5513(5) 0.1524(3) 0.055(2) Uani 1 1 d .
C96 C 0.9792(2) 0.7313(4) 0.2269(3) 0.0465(17) Uani 1 1 d .
Co1 Co 0.19037(3) 0.85072(5) 0.20306(3) 0.0372(3) Uani 1 1 d .
Co2 Co 1.0000 0.57003(8) 0.2500 0.0392(3) Uani 1 2 d S
F1 F 0.2912(2) 0.8612(4) 0.0968(2) 0.0871(17) Uani 1 1 d .
F2 F 0.3278(2) 0.7989(5) 0.0411(2) 0.113(2) Uani 1 1 d .
F3 F 0.3082(3) 0.6439(5) 0.0122(2) 0.120(2) Uani 1 1 d .
F4 F 0.2539(3) 0.5517(4) 0.0411(3) 0.124(2) Uani 1 1 d .
F5 F 0.2203(2) 0.6124(3) 0.0999(2) 0.0976(19) Uani 1 1 d .
F6 F -0.0024(2) 0.7398(4) 0.0823(2) 0.117(3) Uani 1 1 d .
F7 F -0.0943(2) 0.7741(5) 0.0180(3) 0.153(3) Uani 1 1 d .
F8 F -0.1174(2) 0.9235(5) -0.0168(2) 0.128(3) Uani 1 1 d .
F9 F -0.0482(3) 1.0390(5) 0.0152(3) 0.132(3) Uani 1 1 d .
F10 F 0.0440(2) 1.0075(4) 0.0814(2) 0.110(2) Uani 1 1 d .
F11 F 0.1312(2) 1.0844(3) 0.2889(2) 0.0957(18) Uani 1 1 d .
F12 F 0.1040(3) 1.1378(5) 0.3530(3) 0.137(3) Uani 1 1 d .
F13 F 0.1102(3) 1.0388(6) 0.4242(3) 0.148(3) Uani 1 1 d .
F14 F 0.1487(3) 0.8882(5) 0.4317(2) 0.116(2) Uani 1 1 d .
F15 F 0.17688(19) 0.8355(3) 0.36769(17) 0.0713(13) Uani 1 1 d .
F16 F 0.8116(2) 0.6404(5) 0.10963(19) 0.108(2) Uani 1 1 d .
F17 F 0.7463(2) 0.6601(6) 0.0205(2) 0.145(3) Uani 1 1 d .
F18 F 0.7706(3) 0.6252(5) -0.04919(18) 0.129(3) Uani 1 1 d .
F19 F 0.8625(4) 0.5742(7) -0.0276(2) 0.169(4) Uani 1 1 d .
F20 F 0.9302(3) 0.5562(6) 0.0630(2) 0.136(3) Uani 1 1 d .
F21 F 1.0362(2) 0.2777(3) 0.1984(2) 0.0877(16) Uani 1 1 d .
F22 F 1.0345(3) 0.1156(4) 0.1968(3) 0.134(3) Uani 1 1 d .
F23 F 1.0000 0.0351(5) 0.2500 0.168(6) Uani 1 2 d S
N1 N 0.1919(2) 0.9635(4) 0.1808(2) 0.0440(14) Uani 1 1 d .
N2 N 0.18684(19) 0.7400(3) 0.22533(18) 0.0381(13) Uani 1 1 d .
N3 N 0.22775(19) 0.8826(3) 0.26567(19) 0.0403(13) Uani 1 1 d .
N4 N 0.13085(19) 0.8790(3) 0.20555(18) 0.0392(13) Uani 1 1 d .
N5 N 0.16019(19) 0.8153(3) 0.13930(19) 0.0409(13) Uani 1 1 d .
N6 N 0.25346(19) 0.8269(3) 0.20873(19) 0.0418(13) Uani 1 1 d .
N9 N 0.95960(18) 0.4925(3) 0.20526(18) 0.0385(13) Uani 1 1 d .
N10 N 0.9642(2) 0.6553(3) 0.21166(19) 0.0420(13) Uani 1 1 d .
N12 N 1.04209(19) 0.5675(3) 0.2157(2) 0.0430(14) Uani 1 1 d .
O2 O 1.1008(2) 0.5367(4) 0.1218(2) 0.0793(18) Uani 1 1 d .
O3 O 0.1863(3) 1.1979(4) 0.1347(3) 0.090(2) Uani 1 1 d .
O4 O 0.1865(2) 0.5094(3) 0.27421(19) 0.0593(14) Uani 1 1 d .

loop_
_atom_site_aniso_label
_atom_site_aniso_U_11
_atom_site_aniso_U_22
_atom_site_aniso_U_33
_atom_site_aniso_U_23
_atom_site_aniso_U_13
_atom_site_aniso_U_12
C1 0.040(4) 0.042(4) 0.041(4) 0.010(3) 0.014(3) -0.002(3)
C2 0.042(4) 0.054(5) 0.041(4) 0.001(3) 0.005(3) -0.010(3)
C3 0.049(4) 0.049(4) 0.039(4) 0.001(3) 0.011(3) -0.008(3)
C4 0.050(4) 0.036(4) 0.038(4) 0.000(3) 0.019(3) -0.002(3)
C5 0.048(4) 0.037(4) 0.040(4) 0.002(3) 0.020(3) 0.005(3)
C6 0.042(4) 0.047(4) 0.045(4) -0.012(3) 0.013(3) -0.008(3)
C7 0.052(5) 0.068(6) 0.046(4) -0.007(4) 0.018(4) -0.015(4)
C8 0.074(6) 0.105(8) 0.056(5) -0.022(5) 0.036(5) -0.033(6)
C9 0.077(7) 0.143(12) 0.067(7) -0.056(8) 0.035(6) -0.025(7)
C10 0.072(6) 0.083(7) 0.088(7) -0.041(6) 0.030(6) 0.012(5)
C11 0.070(6) 0.063(6) 0.063(5) -0.008(5) 0.023(5) 0.003(4)
C12 0.046(4) 0.038(4) 0.041(4) -0.002(3) 0.021(3) 0.001(3)
C13 0.043(4) 0.057(5) 0.051(4) -0.001(4) 0.019(3) 0.005(3)
C14 0.038(4) 0.069(5) 0.050(4) 0.001(4) 0.019(3) 0.002(4)
C15 0.035(3) 0.042(4) 0.041(4) 0.003(3) 0.016(3) -0.002(3)
C16 0.032(3) 0.046(4) 0.041(4) 0.004(3) 0.011(3) 0.001(3)
C17 0.037(4) 0.065(5) 0.036(4) 0.005(3) 0.011(3) 0.007(3)
C18 0.046(5) 0.081(7) 0.062(5) 0.012(5) 0.009(4) 0.002(4)
C19 0.073(6) 0.080(7) 0.070(6) 0.036(5) 0.024(5) 0.027(6)
C20 0.049(5) 0.124(10) 0.059(6) 0.017(6) 0.004(4) 0.022(6)
C21 0.044(5) 0.094(8) 0.076(6) 0.002(6) -0.002(5) -0.003(5)
C22 0.049(5) 0.062(6) 0.073(6) 0.012(5) -0.002(4) 0.010(4)
C23 0.042(4) 0.046(4) 0.035(3) 0.002(3) 0.012(3) 0.000(3)
C24 0.043(4) 0.057(5) 0.041(4) 0.006(3) 0.008(3) 0.000(3)
C25 0.050(4) 0.069(5) 0.039(4) -0.004(4) 0.021(3) -0.003(4)
C26 0.043(4) 0.046(4) 0.042(4) -0.008(3) 0.021(3) -0.005(3)
C27 0.041(4) 0.050(4) 0.047(4) 0.003(3) 0.023(3) -0.003(3)
C28 0.041(4) 0.062(5) 0.044(4) 0.009(4) 0.020(3) 0.003(3)
C29 0.068(5) 0.052(5) 0.082(6) 0.007(4) 0.044(5) 0.006(4)
C30 0.088(7) 0.063(6) 0.077(6) -0.003(5) 0.031(6) 0.025(5)
C31 0.063(6) 0.116(9) 0.055(5) 0.008(6) 0.033(5) 0.024(6)
C32 0.051(5) 0.106(8) 0.057(5) 0.005(5) 0.032(4) -0.002(5)
C33 0.055(5) 0.078(6) 0.053(5) -0.001(4) 0.027(4) -0.007(4)
C34 0.041(4) 0.042(4) 0.054(4) 0.002(3) 0.026(3) 0.000(3)
C35 0.040(4) 0.058(5) 0.070(5) 0.005(4) 0.030(4) -0.001(3)
C36 0.031(4) 0.066(5) 0.053(5) 0.007(4) 0.006(3) 0.000(3)
C37 0.037(4) 0.043(4) 0.041(4) 0.007(3) 0.014(3) -0.001(3)
C38 0.045(4) 0.045(4) 0.046(4) 0.000(3) 0.022(3) 0.002(3)
C39 0.053(4) 0.044(4) 0.050(4) -0.005(3) 0.028(4) 0.006(3)
C40 0.037(4) 0.044(4) 0.036(4) 0.006(3) 0.010(3) -0.001(3)
C41 0.050(4) 0.046(4) 0.041(4) 0.004(3) 0.024(3) 0.005(3)
C42 0.049(4) 0.039(4) 0.044(4) 0.004(3) 0.024(3) 0.008(3)
C43 0.052(4) 0.052(5) 0.060(5) 0.007(4) 0.024(4) 0.002(4)
C44 0.062(5) 0.066(6) 0.050(4) 0.013(4) 0.025(4) -0.004(4)
C45 0.057(5) 0.045(5) 0.066(5) 0.012(4) 0.020(4) 0.006(4)
C46 0.085(6) 0.052(5) 0.080(6) 0.006(5) 0.042(5) 0.001(5)
C47 0.072(6) 0.049(5) 0.063(5) 0.003(4) 0.030(4) 0.001(4)
C48 0.089(6) 0.056(5) 0.068(5) 0.016(4) 0.047(5) 0.005(5)
C49 0.140(10) 0.064(6) 0.105(8) 0.024(6) 0.065(8) 0.001(6)
C50 0.053(5) 0.045(4) 0.056(5) 0.008(4) 0.013(4) 0.011(4)
C51 0.054(4) 0.053(5) 0.044(4) 0.014(4) 0.013(4) 0.009(4)
C52 0.032(3) 0.052(4) 0.038(4) 0.003(3) 0.007(3) 0.006(3)
C53 0.035(4) 0.055(5) 0.044(4) -0.004(3) 0.012(3) 0.000(3)
C54 0.052(5) 0.063(5) 0.036(4) 0.002(3) 0.011(3) -0.004(4)
C55 0.052(5) 0.102(7) 0.039(4) 0.007(4) 0.007(4) 0.006(5)
C56 0.062(6) 0.129(9) 0.053(6) 0.021(6) 0.005(5) 0.005(6)
C57 0.102(8) 0.095(8) 0.036(5) -0.001(5) 0.013(5) -0.014(6)
C58 0.123(10) 0.138(11) 0.052(6) 0.001(6) 0.047(7) 0.003(8)
C59 0.072(6) 0.114(8) 0.056(5) 0.003(5) 0.029(5) 0.008(6)
C60 0.034(3) 0.049(4) 0.041(4) -0.007(3) 0.012(3) -0.002(3)
C61 0.045(4) 0.061(5) 0.048(4) -0.018(4) 0.013(4) -0.012(4)
C62 0.053(4) 0.043(4) 0.057(5) -0.002(4) 0.021(4) 0.000(4)
C63 0.039(4) 0.043(4) 0.052(4) -0.003(3) 0.019(3) 0.000(3)
C64 0.043(6) 0.039(6) 0.064(7) 0.000 0.025(5) 0.000
C65 0.036(5) 0.035(6) 0.089(8) 0.000 0.017(6) 0.000
C66 0.051(5) 0.050(5) 0.099(7) -0.012(5) 0.043(5) -0.005(4)
C67 0.063(6) 0.049(5) 0.149(10) -0.017(6) 0.050(6) 0.003(4)
C68 0.079(9) 0.030(7) 0.22(2) 0.000 0.094(12) 0.000
C85 0.040(4) 0.052(5) 0.056(5) 0.002(4) 0.011(4) 0.000(3)
C86 0.048(4) 0.063(5) 0.055(5) 0.016(4) 0.021(4) 0.004(4)
C87 0.064(5) 0.053(5) 0.063(5) -0.003(4) 0.038(4) 0.003(4)
C88 0.050(4) 0.040(4) 0.063(5) 0.002(3) 0.027(4) 0.000(3)
C93 0.121(9) 0.106(9) 0.083(7) 0.020(6) 0.059(7) -0.004(7)
C95 0.043(4) 0.073(6) 0.047(4) -0.005(4) 0.019(4) 0.000(4)
C96 0.036(4) 0.041(4) 0.053(4) 0.002(3) 0.012(3) 0.005(3)
Co1 0.0318(5) 0.0404(5) 0.0353(5) 0.0034(4) 0.0114(4) 0.0001(4)
Co2 0.0307(7) 0.0373(7) 0.0400(7) 0.000 0.0072(5) 0.000
F1 0.101(4) 0.092(4) 0.085(4) -0.014(3) 0.057(3) -0.041(3)
F2 0.092(4) 0.178(7) 0.102(4) 0.008(4) 0.073(4) -0.021(4)
F3 0.121(5) 0.169(7) 0.092(4) -0.007(4) 0.068(4) 0.045(5)
F4 0.153(7) 0.084(5) 0.148(6) -0.024(4) 0.077(5) 0.020(4)
F5 0.127(5) 0.059(3) 0.138(5) 0.008(3) 0.087(4) -0.010(3)
F6 0.068(4) 0.073(4) 0.136(5) 0.022(4) -0.019(3) -0.013(3)
F7 0.068(4) 0.132(6) 0.172(7) 0.010(5) -0.023(4) -0.025(4)
F8 0.060(4) 0.185(7) 0.087(4) 0.034(4) -0.012(3) 0.033(4)
F9 0.102(5) 0.118(6) 0.143(6) 0.066(5) 0.026(5) 0.036(4)
F10 0.084(4) 0.079(4) 0.130(5) 0.040(4) 0.016(4) -0.007(3)
F11 0.133(5) 0.057(3) 0.090(4) 0.002(3) 0.044(4) 0.023(3)
F12 0.133(6) 0.121(6) 0.150(7) -0.060(5) 0.058(5) 0.032(5)
F13 0.129(6) 0.226(9) 0.120(6) -0.096(6) 0.083(5) -0.027(6)
F14 0.126(5) 0.170(7) 0.068(4) -0.008(4) 0.058(4) -0.044(5)
F15 0.081(3) 0.069(3) 0.060(3) 0.007(2) 0.028(3) -0.009(3)
F16 0.063(3) 0.193(7) 0.059(3) 0.023(4) 0.021(3) 0.041(4)
F17 0.066(4) 0.248(10) 0.087(4) 0.046(5) 0.004(3) 0.034(5)
F18 0.138(6) 0.164(7) 0.036(3) 0.018(3) -0.004(3) -0.008(5)
F19 0.196(9) 0.261(11) 0.071(4) -0.006(5) 0.080(5) 0.029(8)
F20 0.111(5) 0.224(9) 0.095(5) 0.004(5) 0.065(4) 0.046(5)
F21 0.098(4) 0.071(3) 0.119(5) -0.008(3) 0.070(4) -0.002(3)
F22 0.138(6) 0.072(4) 0.236(9) -0.042(5) 0.123(6) 0.009(4)
F23 0.148(9) 0.038(5) 0.38(2) 0.000 0.179(12) 0.000
N1 0.040(3) 0.047(4) 0.044(3) 0.009(3) 0.018(3) 0.001(3)
N2 0.035(3) 0.043(3) 0.036(3) 0.000(2) 0.015(2) 0.000(2)
N3 0.034(3) 0.038(3) 0.042(3) 0.004(2) 0.012(2) -0.002(2)
N4 0.035(3) 0.040(3) 0.038(3) 0.001(2) 0.013(2) 0.002(2)
N5 0.036(3) 0.044(3) 0.039(3) 0.006(3) 0.014(3) -0.002(2)
N6 0.033(3) 0.043(3) 0.041(3) 0.004(3) 0.009(3) 0.000(2)
N9 0.032(3) 0.039(3) 0.040(3) -0.001(2) 0.012(2) 0.000(2)
N10 0.034(3) 0.040(3) 0.041(3) -0.002(3) 0.007(3) 0.002(2)
N12 0.033(3) 0.039(3) 0.045(3) 0.003(3) 0.007(3) -0.001(2)
O2 0.091(5) 0.087(5) 0.079(4) 0.005(4) 0.055(4) 0.003(4)
O3 0.124(6) 0.054(4) 0.109(5) 0.019(4) 0.067(5) 0.008(4)
O4 0.074(4) 0.041(3) 0.069(3) 0.007(3) 0.037(3) 0.005(3)

loop_
_atom_type_symbol
_atom_type_description
_atom_type_scat_dispersion_real
_atom_type_scat_dispersion_imag
_atom_type_scat_source
C C 0.0033 0.0016 'International Tables Vol C Tables 4.2.6.8 and 6.1.1.4'
H H 0.0000 0.0000 'International Tables Vol C Tables 4.2.6.8 and 6.1.1.4'
Co Co 0.3494 0.9721 'International Tables Vol C Tables 4.2.6.8 and 6.1.1.4'
F F 0.0171 0.0103 'International Tables Vol C Tables 4.2.6.8 and 6.1.1.4'
N N 0.0061 0.0033 'International Tables Vol C Tables 4.2.6.8 and 6.1.1.4'
O O 0.0106 0.0060 'International Tables Vol C Tables 4.2.6.8 and 6.1.1.4'

loop_
_geom_angle_atom_site_label_1
_geom_angle_atom_site_label_2
_geom_angle_atom_site_label_3
_geom_angle
_geom_angle_site_symmetry_1
_geom_angle_site_symmetry_3
N3 C1 C2 107.2(6) . .
N3 C1 C37 112.4(6) . .
C2 C1 C37 140.4(7) . .
C3 C2 C1 107.9(6) . .
C2 C3 C4 107.7(7) . .
N3 C4 C5 119.9(6) . .
N3 C4 C3 106.8(6) . .
C5 C4 C3 133.3(7) . .
C12 C5 C4 123.8(6) . .
C12 C5 C6 118.0(6) . .
C4 C5 C6 118.1(6) . .
C7 C6 C11 116.7(8) . .
C7 C6 C5 122.0(7) . .
C11 C6 C5 121.2(7) . .
F15 C7 C6 120.0(7) . .
F15 C7 C8 117.5(8) . .
C6 C7 C8 122.5(9) . .
F14 C8 C9 120.1(10) . .
F14 C8 C7 120.6(11) . .
C9 C8 C7 119.4(10) . .
C10 C9 F13 119.0(13) . .
C10 C9 C8 120.4(9) . .
F13 C9 C8 120.6(13) . .
C9 C10 F12 122.5(11) . .
C9 C10 C11 120.3(10) . .
F12 C10 C11 117.2(11) . .
F11 C11 C6 120.2(8) . .
F11 C11 C10 119.1(9) . .
C6 C11 C10 120.7(9) . .
N4 C12 C5 125.1(6) . .
N4 C12 C13 108.1(6) . .
C5 C12 C13 126.7(6) . .
C14 C13 C12 107.3(7) . .
C13 C14 C15 108.4(6) . .
N4 C15 C16 123.8(6) . .
N4 C15 C14 108.0(6) . .
C16 C15 C14 128.2(6) . .
C15 C16 C23 126.3(6) . .
C15 C16 C17 115.8(6) . .
C23 C16 C17 117.7(6) . .
C18 C17 C22 116.0(7) . .
C18 C17 C16 120.4(7) . .
C22 C17 C16 123.6(7) . .
F10 C18 C17 119.5(7) . .
F10 C18 C19 117.3(9) . .
C17 C18 C19 123.2(9) . .
F9 C19 C20 119.7(9) . .
F9 C19 C18 121.9(10) . .
C20 C19 C18 118.4(9) . .
C21 C20 F8 121.0(11) . .
C21 C20 C19 119.8(8) . .
F8 C20 C19 119.2(10) . .
C20 C21 F7 118.8(9) . .
C20 C21 C22 121.4(9) . .
F7 C21 C22 119.8(10) . .
F6 C22 C21 118.8(9) . .
F6 C22 C17 119.9(7) . .
C21 C22 C17 121.2(9) . .
N5 C23 C16 123.9(6) . .
N5 C23 C24 108.3(6) . .
C16 C23 C24 127.7(6) . .
C25 C24 C23 107.8(6) . .
C24 C25 C26 108.0(6) . .
N5 C26 C25 108.6(6) . .
N5 C26 C27 124.3(6) . .
C25 C26 C27 127.0(6) . .
C34 C27 C26 123.2(6) . .
C34 C27 C28 119.0(6) . .
C26 C27 C28 117.8(6) . .
C29 C28 C33 114.1(7) . .
C29 C28 C27 123.8(7) . .
C33 C28 C27 122.0(7) . .
F5 C29 C28 118.6(7) . .
F5 C29 C30 118.1(8) . .
C28 C29 C30 123.3(8) . .
F4 C30 C31 119.8(10) . .
F4 C30 C29 120.7(10) . .
C31 C30 C29 119.5(9) . .
C32 C31 F3 121.1(10) . .
C32 C31 C30 120.1(9) . .
F3 C31 C30 118.8(11) . .
C31 C32 F2 120.3(9) . .
C31 C32 C33 120.2(9) . .
F2 C32 C33 119.5(10) . .
F1 C33 C32 119.4(8) . .
F1 C33 C28 117.8(7) . .
C32 C33 C28 122.8(9) . .
N6 C34 C27 120.6(6) . .
N6 C34 C35 106.6(6) . .
C27 C34 C35 132.8(7) . .
C36 C35 C34 108.4(7) . .
C35 C36 C37 107.6(6) . .
N6 C37 C1 112.5(6) . .
N6 C37 C36 107.6(6) . .
C1 C37 C36 139.9(6) . .
N2 C38 C39 123.1(6) . .
C40 C39 C38 119.6(6) . .
O4 C40 C39 116.9(6) . .
O4 C40 C41 125.4(6) . .
C39 C40 C41 117.7(6) . .
C42 C41 C40 119.0(6) . .
N2 C42 C41 124.5(6) . .
N1 C43 C44 122.7(8) . .
C45 C44 C43 118.4(8) . .
O3 C45 C46 116.2(8) . .
O3 C45 C44 125.0(8) . .
C46 C45 C44 118.7(8) . .
C45 C46 C47 119.2(9) . .
N1 C47 C46 124.1(8) . .
C51 C50 C96 106.7(7) . .
C50 C51 C52 108.7(6) . .
N10 C52 C53 120.5(6) . .
N10 C52 C51 106.7(6) . .
C53 C52 C51 132.7(6) . .
C52 C53 C60 123.5(6) . .
C52 C53 C54 116.9(7) . .
C60 C53 C54 119.5(6) . .
C55 C54 C59 115.6(7) . .
C55 C54 C53 122.6(7) . .
C59 C54 C53 121.7(7) . .
F16 C55 C54 119.5(7) . .
F16 C55 C56 117.4(8) . .
C54 C55 C56 123.1(9) . .
C57 C56 F17 120.9(9) . .
C57 C56 C55 120.1(10) . .
F17 C56 C55 119.0(10) . .
C56 C57 F18 120.3(11) . .
C56 C57 C58 119.7(9) . .
F18 C57 C58 120.0(11) . .
F19 C58 C57 119.7(10) . .
F19 C58 C59 119.6(12) . .
C57 C58 C59 120.7(10) . .
F20 C59 C58 119.4(9) . .
F20 C59 C54 119.7(8) . .
C58 C59 C54 120.8(10) . .
N9 C60 C53 126.1(6) . .
N9 C60 C61 107.1(6) . .
C53 C60 C61 126.8(6) . .
C62 C61 C60 107.7(7) . .
C61 C62 C63 108.0(7) . .
N9 C63 C64 123.5(7) . .
N9 C63 C62 108.8(6) . .
C64 C63 C62 127.6(7) . .
C63 C64 C63 125.6(9) 2_755 .
C63 C64 C65 117.2(5) 2_755 .
C63 C64 C65 117.2(5) . .
C66 C65 C66 115.5(10) 2_755 .
C66 C65 C64 122.2(5) 2_755 .
C66 C65 C64 122.2(5) . .
F21 C66 C67 118.3(8) . .
F21 C66 C65 118.9(7) . .
C67 C66 C65 122.8(9) . .
F22 C67 C68 120.9(8) . .
F22 C67 C66 120.4(10) . .
C68 C67 C66 118.8(10) . .
F23 C68 C67 119.4(6) . 2_755
F23 C68 C67 119.4(6) . .
C67 C68 C67 121.3(12) 2_755 .
N12 C85 C86 123.6(8) . .
C85 C86 C95 119.3(7) . .
C88 C87 C95 120.3(8) . .
N12 C88 C87 124.2(7) . .
O2 C95 C87 117.0(8) . .
O2 C95 C86 125.8(8) . .
C87 C95 C86 117.2(7) . .
N10 C96 C50 108.9(6) . .
N10 C96 C96 111.3(4) . 2_755
C50 C96 C96 139.4(5) . 2_755
N3 Co1 N6 81.7(2) . .
N3 Co1 N4 90.9(2) . .
N6 Co1 N4 172.6(2) . .
N3 Co1 N5 172.7(2) . .
N6 Co1 N5 91.0(2) . .
N4 Co1 N5 96.4(2) . .
N3 Co1 N2 89.2(2) . .
N6 Co1 N2 89.1(2) . .
N4 Co1 N2 90.6(2) . .
N5 Co1 N2 91.0(2) . .
N3 Co1 N1 90.8(2) . .
N6 Co1 N1 92.7(2) . .
N4 Co1 N1 87.5(2) . .
N5 Co1 N1 89.3(2) . .
N2 Co1 N1 178.1(2) . .
N10 Co2 N10 81.3(3) . 2_755
N10 Co2 N9 173.2(2) . 2_755
N10 Co2 N9 92.0(2) 2_755 2_755
N10 Co2 N9 92.0(2) . .
N10 Co2 N9 173.2(2) 2_755 .
N9 Co2 N9 94.7(3) 2_755 .
N10 Co2 N12 89.1(2) . .
N10 Co2 N12 92.8(2) 2_755 .
N9 Co2 N12 92.4(2) 2_755 .
N9 Co2 N12 85.9(2) . .
N10 Co2 N12 92.8(2) . 2_755
N10 Co2 N12 89.1(2) 2_755 2_755
N9 Co2 N12 85.9(2) 2_755 2_755
N9 Co2 N12 92.4(2) . 2_755
N12 Co2 N12 177.6(3) . 2_755
C43 N1 C47 116.8(7) . .
C43 N1 Co1 121.7(5) . .
C47 N1 Co1 121.5(5) . .
C38 N2 C42 116.2(6) . .
C38 N2 Co1 121.9(4) . .
C42 N2 Co1 121.8(4) . .
C4 N3 C1 110.3(6) . .
C4 N3 Co1 133.4(5) . .
C1 N3 Co1 116.2(5) . .
C15 N4 C12 108.2(5) . .
C15 N4 Co1 124.8(4) . .
C12 N4 Co1 126.9(4) . .
C26 N5 C23 107.4(5) . .
C26 N5 Co1 127.8(4) . .
C23 N5 Co1 124.0(5) . .
C37 N6 C34 109.8(6) . .
C37 N6 Co1 117.0(5) . .
C34 N6 Co1 132.7(4) . .
C63 N9 C60 108.3(5) . .
C63 N9 Co2 126.1(4) . .
C60 N9 Co2 124.8(5) . .
C96 N10 C52 108.9(6) . .
C96 N10 Co2 118.0(4) . .
C52 N10 Co2 132.1(5) . .
C88 N12 C85 115.4(6) . .
C88 N12 Co2 120.0(5) . .
C85 N12 Co2 123.7(5) . .
C95 O2 C93 118.0(8) . .
C45 O3 C49 118.6(8) . .
C40 O4 C48 118.1(6) . .

loop_
_geom_bond_atom_site_label_1
_geom_bond_atom_site_label_2
_geom_bond_distance
_geom_bond_site_symmetry_2
C1 N3 1.375(8) .
C1 C2 1.406(10) .
C1 C37 1.410(10) .
C2 C3 1.374(11) .
C3 C4 1.430(10) .
C4 N3 1.356(9) .
C4 C5 1.406(10) .
C5 C12 1.398(9) .
C5 C6 1.496(10) .
C6 C7 1.368(11) .
C6 C11 1.389(12) .
C7 F15 1.342(10) .
C7 C8 1.380(12) .
C8 F14 1.344(12) .
C8 C9 1.360(16) .
C9 C10 1.345(16) .
C9 F13 1.355(11) .
C10 F12 1.364(12) .
C10 C11 1.395(14) .
C11 F11 1.342(11) .
C12 N4 1.385(8) .
C12 C13 1.421(10) .
C13 C14 1.366(10) .
C14 C15 1.416(10) .
C15 N4 1.376(8) .
C15 C16 1.398(9) .
C16 C23 1.401(10) .
C16 C17 1.502(9) .
C17 C18 1.374(12) .
C17 C22 1.389(11) .
C18 F10 1.337(10) .
C18 C19 1.382(12) .
C19 F9 1.300(11) .
C19 C20 1.381(15) .
C20 C21 1.340(15) .
C20 F8 1.343(10) .
C21 F7 1.344(11) .
C21 C22 1.373(12) .
C22 F6 1.301(10) .
C23 N5 1.377(8) .
C23 C24 1.434(10) .
C24 C25 1.339(10) .
C25 C26 1.428(10) .
C26 N5 1.375(8) .
C26 C27 1.437(10) .
C27 C34 1.404(10) .
C27 C28 1.469(10) .
C28 C29 1.369(11) .
C28 C33 1.413(11) .
C29 F5 1.337(10) .
C29 C30 1.375(13) .
C30 F4 1.350(11) .
C30 C31 1.370(15) .
C31 C32 1.332(14) .
C31 F3 1.349(10) .
C32 F2 1.346(10) .
C32 C33 1.365(12) .
C33 F1 1.337(10) .
C34 N6 1.376(9) .
C34 C35 1.417(10) .
C35 C36 1.357(11) .
C36 C37 1.420(10) .
C37 N6 1.352(8) .
C38 N2 1.345(9) .
C38 C39 1.386(10) .
C39 C40 1.379(10) .
C40 O4 1.335(8) .
C40 C41 1.404(10) .
C41 C42 1.355(9) .
C42 N2 1.354(8) .
C43 N1 1.318(9) .
C43 C44 1.417(11) .
C44 C45 1.364(12) .
C45 O3 1.360(10) .
C45 C46 1.361(12) .
C46 C47 1.369(12) .
C47 N1 1.332(10) .
C48 O4 1.433(9) .
C49 O3 1.423(12) .
C50 C51 1.359(11) .
C50 C96 1.404(10) .
C51 C52 1.418(10) .
C52 N10 1.368(8) .
C52 C53 1.400(10) .
C53 C60 1.401(10) .
C53 C54 1.497(10) .
C54 C55 1.356(11) .
C54 C59 1.395(12) .
C55 F16 1.330(10) .
C55 C56 1.391(12) .
C56 C57 1.327(15) .
C56 F17 1.340(12) .
C57 F18 1.342(10) .
C57 C58 1.351(16) .
C58 F19 1.336(12) .
C58 C59 1.393(14) .
C59 F20 1.322(11) .
C60 N9 1.392(8) .
C60 C61 1.453(10) .
C61 C62 1.342(11) .
C62 C63 1.436(10) .
C63 N9 1.356(9) .
C63 C64 1.403(8) .
C64 C63 1.403(8) 2_755
C64 C65 1.489(14) .
C65 C66 1.387(10) 2_755
C65 C66 1.387(10) .
C66 F21 1.342(10) .
C66 C67 1.377(12) .
C67 F22 1.345(12) .
C67 C68 1.362(12) .
C68 F23 1.336(14) .
C68 C67 1.362(12) 2_755
C85 N12 1.354(9) .
C85 C86 1.368(11) .
C86 C95 1.396(11) .
C87 C88 1.351(10) .
C87 C95 1.369(11) .
C88 N12 1.349(9) .
C93 O2 1.442(11) .
C95 O2 1.338(9) .
C96 N10 1.357(9) .
C96 C96 1.442(14) 2_755
Co1 N3 1.873(5) .
Co1 N6 1.875(5) .
Co1 N4 1.895(5) .
Co1 N5 1.907(5) .
Co1 N2 1.991(6) .
Co1 N1 2.011(6) .
Co2 N10 1.866(5) .
Co2 N10 1.866(5) 2_755
Co2 N9 1.902(5) 2_755
Co2 N9 1.902(5) .
Co2 N12 2.016(6) .
Co2 N12 2.016(6) 2_755
